data_7018137
loop_
_publ_author_name
'Gao, Bo'
'Luo, Xuyang'
'Gao, Wei'
'Huang, Long'
'Gao, Si-Meng'
'Liu, Xiaoming'
'Wu, Qiaolin'
'Mu, Ying'

_publ_section_title
;
 Chromium complexes supported by phenanthrene-imine derivative ligands:
 synthesis, characterization and catalysis on isoprene cis-1,4
 polymerization.
;
_journal_issue 9
_journal_name_full 'Dalton transactions (Cambridge, England : 2003)'
_journal_page_first 2755
_journal_page_last 2763
_journal_paper_doi 10.1039/c2dt11365a
_journal_volume 41
_journal_year 2012
_chemical_formula_sum 'C38 H49 Cl2 Cr N O4'
_chemical_formula_weight 706.68
_chemical_name_systematic
;
?
;
_space_group_IT_number 14
_symmetry_cell_setting monoclinic
_symmetry_space_group_name_Hall '-P 2ybc'
_symmetry_space_group_name_H-M 'P 1 21/c 1'
_atom_sites_solution_hydrogens geom
_atom_sites_solution_primary direct
_atom_sites_solution_secondary difmap
_audit_creation_method SHELXL-97
_cell_angle_alpha 90.00
_cell_angle_beta 104.2640(10)
_cell_angle_gamma 90.00
_cell_formula_units_Z 4
_cell_length_a 20.3272(15)
_cell_length_b 15.4329(11)
_cell_length_c 11.7029(9)
_cell_measurement_temperature 273(2)
_cell_volume 3558.1(5)
_computing_cell_refinement 'Bruker SMART'
_computing_data_collection 'Bruker SMART'
_computing_data_reduction 'Bruker SAINT'
_computing_molecular_graphics 'Bruker SHELXTL'
_computing_publication_material 'Bruker SHELXTL'
_computing_structure_refinement 'SHELXL-97 (Sheldrick, 1997)'
_computing_structure_solution 'SHELXS-97 (Sheldrick, 1990)'
_diffrn_ambient_temperature 273(2)
_diffrn_measured_fraction_theta_full 0.997
_diffrn_measured_fraction_theta_max 0.997
_diffrn_measurement_device_type 'CCD area detector'
_diffrn_measurement_method 'phi and omega scan'
_diffrn_radiation_monochromator graphite
_diffrn_radiation_source 'fine-focus sealed tube'
_diffrn_radiation_type MoK\a
_diffrn_radiation_wavelength 0.71073
_diffrn_reflns_av_R_equivalents 0.0298
_diffrn_reflns_av_sigmaI/netI 0.0331
_diffrn_reflns_limit_h_max 25
_diffrn_reflns_limit_h_min -25
_diffrn_reflns_limit_k_max 19
_diffrn_reflns_limit_k_min -18
_diffrn_reflns_limit_l_max 14
_diffrn_reflns_limit_l_min -12
_diffrn_reflns_number 21976
_diffrn_reflns_theta_full 26.04
_diffrn_reflns_theta_max 26.04
_diffrn_reflns_theta_min 1.68
_exptl_absorpt_coefficient_mu 0.512
_exptl_absorpt_correction_T_max 0.9272
_exptl_absorpt_correction_T_min 0.8870
_exptl_absorpt_correction_type multi-scan
_exptl_crystal_colour brown
_exptl_crystal_density_diffrn 1.319
_exptl_crystal_density_method 'not measured'
_exptl_crystal_description block
_exptl_crystal_F_000 1496
_exptl_crystal_size_max 0.24
_exptl_crystal_size_mid 0.20
_exptl_crystal_size_min 0.15
_refine_diff_density_max 0.906
_refine_diff_density_min -0.688
_refine_diff_density_rms 0.101
_refine_ls_extinction_method none
_refine_ls_goodness_of_fit_ref 1.030
_refine_ls_hydrogen_treatment constr
_refine_ls_matrix_type full
_refine_ls_number_parameters 394
_refine_ls_number_reflns 7005
_refine_ls_number_restraints 0
_refine_ls_restrained_S_all 1.030
_refine_ls_R_factor_all 0.0961
_refine_ls_R_factor_gt 0.0702
_refine_ls_shift/su_max 0.010
_refine_ls_shift/su_mean 0.000
_refine_ls_structure_factor_coef Fsqd
_refine_ls_weighting_details 'calc w=1/[\s^2^(Fo^2^)+(0.1487P)^2^+1.6351P] where P=(Fo^2^+2Fc^2^)/3'
_refine_ls_weighting_scheme calc
_refine_ls_wR_factor_gt 0.2097
_refine_ls_wR_factor_ref 0.2349
_reflns_number_gt 4864
_reflns_number_total 7005
_reflns_threshold_expression >2sigma(I)
_cod_data_source_file c2dt11365a.txt
_cod_data_source_block Complex_3
_cod_depositor_comments
;
The following automatic conversions were performed:

'_symmetry_cell_setting' value 'Monoclinic' changed to 'monoclinic'
according to /home/saulius/struct/CIF-dictionaries/cif_core.dic
dictionary named 'cif_core.dic' version 2.4.1 from
2010-06-29.

'_exptl_absorpt_correction_type' value 'Multi-scan'
changed to 'multi-scan' according to
/home/saulius/struct/CIF-dictionaries/cif_core.dic dictionary named
'cif_core.dic' version 2.4.1 from 2010-06-29.

Automatic conversion script
Id: cif_fix_values 1715 2011-07-08 13:25:40Z adriana 
;
_cod_original_sg_symbol_H-M P2(1)/c
_cod_database_code 7018137

loop_
_symmetry_equiv_pos_as_xyz
'x, y, z'
'-x, y+1/2, -z+1/2'
'-x, -y, -z'
'x, -y-1/2, z-1/2'

loop_
_atom_site_label
_atom_site_type_symbol
_atom_site_fract_x
_atom_site_fract_y
_atom_site_fract_z
_atom_site_U_iso_or_equiv
_atom_site_adp_type
_atom_site_occupancy
_atom_site_symmetry_multiplicity
_atom_site_calc_flag
_atom_site_refinement_flags
C1 C 0.30357(18) 0.49866(18) 0.4192(3) 0.0302(7) Uani 1 1 d .
C2 C 0.3458(2) 0.4976(2) 0.5364(3) 0.0354(8) Uani 1 1 d .
C3 C 0.4163(2) 0.5013(3) 0.5568(4) 0.0523(11) Uani 1 1 d .
H3 H 0.4360 0.5040 0.4931 0.063 Uiso 1 1 calc R
C4 C 0.4572(3) 0.5010(3) 0.6697(5) 0.0662(14) Uani 1 1 d .
H45 H 0.5042 0.5028 0.6824 0.079 Uiso 1 1 calc R
C5 C 0.4271(3) 0.4981(3) 0.7652(4) 0.0581(12) Uani 1 1 d .
H5 H 0.4544 0.4980 0.8418 0.070 Uiso 1 1 calc R
C6 C 0.3590(3) 0.4952(2) 0.7474(4) 0.0483(10) Uani 1 1 d .
H6 H 0.3403 0.4937 0.8123 0.058 Uiso 1 1 calc R
C7 C 0.3149(2) 0.4945(2) 0.6321(3) 0.0359(8) Uani 1 1 d .
C8 C 0.2415(2) 0.4906(2) 0.6088(3) 0.0403(9) Uani 1 1 d .
C9 C 0.2103(3) 0.4872(3) 0.7040(4) 0.0582(12) Uani 1 1 d .
H9 H 0.2375 0.4887 0.7805 0.070 Uiso 1 1 calc R
C10 C 0.1426(3) 0.4818(4) 0.6879(4) 0.0788(17) Uani 1 1 d .
H10 H 0.1238 0.4789 0.7526 0.095 Uiso 1 1 calc R
C11 C 0.1006(3) 0.4805(4) 0.5736(4) 0.0770(17) Uani 1 1 d .
H11 H 0.0537 0.4769 0.5623 0.092 Uiso 1 1 calc R
C12 C 0.1283(2) 0.4845(3) 0.4789(4) 0.0624(13) Uani 1 1 d .
H12 H 0.0996 0.4831 0.4034 0.075 Uiso 1 1 calc R
C13 C 0.1990(2) 0.4906(2) 0.4915(3) 0.0380(8) Uani 1 1 d .
C14 C 0.23094(18) 0.4961(2) 0.3929(3) 0.0313(7) Uani 1 1 d .
C15 C 0.13043(18) 0.4975(2) 0.2272(3) 0.0379(9) Uani 1 1 d .
C16 C 0.09444(19) 0.5765(3) 0.2097(3) 0.0473(10) Uani 1 1 d .
C17 C 0.0232(2) 0.5709(4) 0.1662(4) 0.0620(13) Uani 1 1 d .
H17 H -0.0021 0.6217 0.1551 0.074 Uiso 1 1 calc R
C18 C -0.0095(2) 0.4937(4) 0.1400(4) 0.0714(17) Uani 1 1 d .
H18 H -0.0564 0.4922 0.1109 0.086 Uiso 1 1 calc R
C19 C 0.0268(2) 0.4187(4) 0.1567(4) 0.0608(13) Uani 1 1 d .
H19 H 0.0038 0.3665 0.1390 0.073 Uiso 1 1 calc R
C20 C 0.09765(18) 0.4171(3) 0.1993(3) 0.0454(9) Uani 1 1 d .
C21 C 0.1264(2) 0.6631(3) 0.2371(4) 0.0599(12) Uani 1 1 d .
H21 H 0.1757 0.6557 0.2513 0.072 Uiso 1 1 calc R
C22 C 0.1119(3) 0.7026(4) 0.3477(5) 0.0919(19) Uani 1 1 d .
H22A H 0.0639 0.7116 0.3355 0.138 Uiso 1 1 calc R
H22B H 0.1351 0.7571 0.3643 0.138 Uiso 1 1 calc R
H22C H 0.1275 0.6640 0.4131 0.138 Uiso 1 1 calc R
C23 C 0.1039(4) 0.7252(4) 0.1352(5) 0.098(2) Uani 1 1 d .
H23A H 0.1172 0.7031 0.0676 0.147 Uiso 1 1 calc R
H23B H 0.1249 0.7806 0.1564 0.147 Uiso 1 1 calc R
H23C H 0.0555 0.7314 0.1170 0.147 Uiso 1 1 calc R
C24 C 0.1338(2) 0.3313(3) 0.2150(4) 0.0555(11) Uani 1 1 d .
H24 H 0.1827 0.3427 0.2337 0.067 Uiso 1 1 calc R
C25 C 0.1187(3) 0.2809(4) 0.3170(5) 0.0897(18) Uani 1 1 d .
H25A H 0.1309 0.3152 0.3875 0.135 Uiso 1 1 calc R
H25B H 0.1444 0.2281 0.3282 0.135 Uiso 1 1 calc R
H25C H 0.0711 0.2675 0.2997 0.135 Uiso 1 1 calc R
C26 C 0.1155(3) 0.2785(4) 0.1019(5) 0.0890(18) Uani 1 1 d .
H26A H 0.0676 0.2669 0.0814 0.133 Uiso 1 1 calc R
H26B H 0.1400 0.2248 0.1135 0.133 Uiso 1 1 calc R
H26C H 0.1273 0.3106 0.0396 0.133 Uiso 1 1 calc R
C27 C 0.2749(3) 0.6932(3) 0.0780(4) 0.0751(15) Uani 1 1 d .
H27A H 0.2297 0.6938 0.0260 0.090 Uiso 1 1 calc R
H27B H 0.3062 0.6705 0.0349 0.090 Uiso 1 1 calc R
C28 C 0.2952(4) 0.7815(3) 0.1215(6) 0.106(2) Uani 1 1 d .
H28A H 0.2616 0.8234 0.0822 0.128 Uiso 1 1 calc R
H28B H 0.3386 0.7966 0.1062 0.128 Uiso 1 1 calc R
C29 C 0.3004(4) 0.7812(3) 0.2514(6) 0.098(2) Uani 1 1 d .
H29A H 0.2583 0.8006 0.2682 0.117 Uiso 1 1 calc R
H29B H 0.3372 0.8181 0.2930 0.117 Uiso 1 1 calc R
C30 C 0.3145(3) 0.6860(3) 0.2856(5) 0.0761(15) Uani 1 1 d .
H30A H 0.3626 0.6731 0.3011 0.091 Uiso 1 1 calc R
H30B H 0.2984 0.6713 0.3546 0.091 Uiso 1 1 calc R
C31 C 0.2787(3) 0.3318(3) 0.0481(4) 0.0748(15) Uani 1 1 d .
H31A H 0.3126 0.3570 0.0125 0.090 Uiso 1 1 calc R
H31B H 0.2345 0.3373 -0.0066 0.090 Uiso 1 1 calc R
C32 C 0.2948(3) 0.2378(3) 0.0786(6) 0.095(2) Uani 1 1 d .
H32A H 0.2565 0.2013 0.0423 0.114 Uiso 1 1 calc R
H32B H 0.3339 0.2194 0.0513 0.114 Uiso 1 1 calc R
C33 C 0.3094(4) 0.2319(3) 0.2103(6) 0.097(2) Uani 1 1 d .
H33A H 0.3482 0.1947 0.2411 0.116 Uiso 1 1 calc R
H33B H 0.2705 0.2091 0.2347 0.116 Uiso 1 1 calc R
C34 C 0.3244(3) 0.3244(3) 0.2532(5) 0.0708(14) Uani 1 1 d .
H34A H 0.3137 0.3333 0.3287 0.085 Uiso 1 1 calc R
H34B H 0.3716 0.3392 0.2602 0.085 Uiso 1 1 calc R
C41 C 0.4890(9) 0.7912(11) 1.0342(14) 0.250(7) Uiso 1 1 d .
H41A H 0.4409 0.8047 1.0129 0.300 Uiso 1 1 calc R
H41B H 0.5117 0.8327 1.0931 0.300 Uiso 1 1 calc R
C42 C 0.5055(7) 0.7046(9) 0.8896(12) 0.209(5) Uiso 1 1 d .
H42A H 0.4627 0.6978 0.8313 0.251 Uiso 1 1 calc R
H42B H 0.5425 0.6891 0.8547 0.251 Uiso 1 1 calc R
C43 C 0.5139(9) 0.7966(10) 0.9396(15) 0.257(7) Uiso 1 1 d .
H43A H 0.5613 0.8137 0.9610 0.309 Uiso 1 1 calc R
H43B H 0.4884 0.8380 0.8832 0.309 Uiso 1 1 calc R
C44 C 0.4991(9) 0.7061(12) 1.0808(15) 0.255(7) Uiso 1 1 d .
H44A H 0.5393 0.7035 1.1459 0.306 Uiso 1 1 calc R
H44B H 0.4602 0.6871 1.1084 0.306 Uiso 1 1 calc R
Cl1 Cl 0.19385(5) 0.51362(7) -0.00072(8) 0.0522(3) Uani 1 1 d .
Cl2 Cl 0.36903(5) 0.51393(7) 0.09663(9) 0.0510(3) Uani 1 1 d .
Cr1 Cr 0.27387(3) 0.50694(3) 0.17490(5) 0.0301(2) Uani 1 1 d .
N1 N 0.20357(15) 0.49967(16) 0.2756(3) 0.0312(6) Uani 1 1 d .
O1 O 0.33167(13) 0.50234(13) 0.3306(2) 0.0342(6) Uani 1 1 d .
O2 O 0.27935(13) 0.37472(16) 0.1602(2) 0.0442(6) Uani 1 1 d .
O3 O 0.27633(13) 0.63988(16) 0.1818(2) 0.0454(6) Uani 1 1 d .
O4 O 0.5070(5) 0.6561(11) 0.9896(11) 0.309(7) Uiso 1 1 d .

loop_
_atom_site_aniso_label
_atom_site_aniso_U_11
_atom_site_aniso_U_22
_atom_site_aniso_U_33
_atom_site_aniso_U_23
_atom_site_aniso_U_13
_atom_site_aniso_U_12
C1 0.0292(17) 0.0349(17) 0.0238(17) 0.0004(13) 0.0015(14) 0.0009(12)
C2 0.039(2) 0.0378(18) 0.0245(18) 0.0003(13) -0.0020(15) 0.0005(14)
C3 0.037(2) 0.081(3) 0.032(2) 0.0020(18) -0.0045(17) -0.0011(18)
C4 0.043(3) 0.095(4) 0.047(3) 0.003(2) -0.015(2) -0.002(2)
C5 0.063(3) 0.065(3) 0.032(2) 0.0020(18) -0.017(2) -0.005(2)
C6 0.067(3) 0.048(2) 0.023(2) 0.0028(15) -0.0040(19) 0.0005(18)
C7 0.046(2) 0.0358(18) 0.0196(18) 0.0007(13) -0.0040(16) 0.0015(14)
C8 0.053(2) 0.047(2) 0.0202(18) -0.0020(14) 0.0072(17) 0.0055(16)
C9 0.064(3) 0.091(3) 0.020(2) 0.0005(19) 0.010(2) 0.009(2)
C10 0.071(4) 0.147(5) 0.024(2) 0.011(3) 0.023(2) 0.021(3)
C11 0.042(3) 0.158(5) 0.033(3) 0.008(3) 0.016(2) 0.016(3)
C12 0.043(2) 0.119(4) 0.025(2) 0.001(2) 0.0093(18) 0.006(2)
C13 0.037(2) 0.056(2) 0.0198(18) 0.0022(15) 0.0050(15) 0.0054(15)
C14 0.0317(18) 0.0422(18) 0.0185(17) 0.0010(13) 0.0034(14) 0.0023(13)
C15 0.0257(18) 0.074(3) 0.0137(16) 0.0015(15) 0.0048(14) 0.0008(15)
C16 0.037(2) 0.082(3) 0.0232(19) -0.0044(18) 0.0081(16) 0.0159(19)
C17 0.036(2) 0.119(4) 0.030(2) -0.002(2) 0.0063(18) 0.029(2)
C18 0.027(2) 0.152(6) 0.034(3) -0.004(3) 0.0043(19) 0.000(3)
C19 0.035(2) 0.114(4) 0.033(2) -0.003(2) 0.0079(18) -0.017(2)
C20 0.0320(19) 0.082(3) 0.0224(18) 0.0027(18) 0.0075(15) -0.0127(18)
C21 0.050(3) 0.070(3) 0.057(3) 0.000(2) 0.010(2) 0.027(2)
C22 0.104(5) 0.099(4) 0.065(4) -0.023(3) 0.006(3) 0.036(3)
C23 0.121(5) 0.087(4) 0.085(4) 0.013(3) 0.023(4) 0.027(4)
C24 0.046(2) 0.069(3) 0.049(3) 0.003(2) 0.008(2) -0.021(2)
C25 0.102(5) 0.094(4) 0.067(4) 0.027(3) 0.010(3) -0.029(3)
C26 0.115(5) 0.072(3) 0.070(4) -0.011(3) 0.004(3) -0.013(3)
C27 0.094(4) 0.066(3) 0.066(3) 0.034(3) 0.022(3) 0.002(3)
C28 0.159(7) 0.057(3) 0.119(6) 0.026(3) 0.063(5) -0.005(4)
C29 0.128(6) 0.046(3) 0.106(5) 0.006(3) 0.005(4) -0.019(3)
C30 0.088(4) 0.051(3) 0.074(3) 0.000(2) -0.011(3) -0.021(2)
C31 0.085(4) 0.075(3) 0.068(3) -0.039(3) 0.026(3) -0.008(3)
C32 0.106(5) 0.067(3) 0.110(5) -0.041(3) 0.025(4) 0.006(3)
C33 0.106(5) 0.048(3) 0.127(6) -0.014(3) 0.010(4) 0.014(3)
C34 0.072(3) 0.052(3) 0.078(4) -0.004(2) -0.003(3) 0.016(2)
Cl1 0.0335(5) 0.1016(8) 0.0194(5) -0.0007(4) 0.0025(4) 0.0013(5)
Cl2 0.0331(5) 0.0821(7) 0.0416(6) 0.0003(5) 0.0164(4) -0.0033(4)
Cr1 0.0250(3) 0.0454(4) 0.0194(3) -0.0007(2) 0.0044(2) 0.0001(2)
N1 0.0272(15) 0.0447(16) 0.0205(14) 0.0006(11) 0.0033(12) 0.0000(11)
O1 0.0279(13) 0.0460(13) 0.0272(13) 0.0007(10) 0.0041(10) 0.0003(9)
O2 0.0445(15) 0.0495(14) 0.0392(15) -0.0101(12) 0.0117(12) -0.0003(11)
O3 0.0539(17) 0.0451(14) 0.0372(15) 0.0054(11) 0.0108(12) -0.0001(12)

loop_
_atom_type_symbol
_atom_type_description
_atom_type_scat_dispersion_real
_atom_type_scat_dispersion_imag
_atom_type_scat_source
C C 0.0033 0.0016 'International Tables Vol C Tables 4.2.6.8 and 6.1.1.4'
H H 0.0000 0.0000 'International Tables Vol C Tables 4.2.6.8 and 6.1.1.4'
N N 0.0061 0.0033 'International Tables Vol C Tables 4.2.6.8 and 6.1.1.4'
O O 0.0106 0.0060 'International Tables Vol C Tables 4.2.6.8 and 6.1.1.4'
Cl Cl 0.1484 0.1585 'International Tables Vol C Tables 4.2.6.8 and 6.1.1.4'
Cr Cr 0.3209 0.6236 'International Tables Vol C Tables 4.2.6.8 and 6.1.1.4'

loop_
_geom_angle_atom_site_label_1
_geom_angle_atom_site_label_2
_geom_angle_atom_site_label_3
_geom_angle
O1 C1 C2 119.2(3)
O1 C1 C14 117.5(3)
C2 C1 C14 123.3(3)
C3 C2 C7 120.3(4)
C3 C2 C1 120.8(4)
C7 C2 C1 118.9(3)
C4 C3 C2 121.1(5)
C4 C3 H3 119.4
C2 C3 H3 119.4
C3 C4 C5 119.1(5)
C3 C4 H45 120.5
C5 C4 H45 120.5
C6 C5 C4 120.7(4)
C6 C5 H5 119.6
C4 C5 H5 119.6
C5 C6 C7 122.0(4)
C5 C6 H6 119.0
C7 C6 H6 119.0
C2 C7 C6 116.8(4)
C2 C7 C8 119.3(3)
C6 C7 C8 123.8(4)
C9 C8 C13 118.3(4)
C9 C8 C7 119.7(4)
C13 C8 C7 122.0(3)
C10 C9 C8 122.3(4)
C10 C9 H9 118.8
C8 C9 H9 118.8
C9 C10 C11 119.9(4)
C9 C10 H10 120.0
C11 C10 H10 120.0
C12 C11 C10 119.9(5)
C12 C11 H11 120.0
C10 C11 H11 120.0
C11 C12 C13 122.1(4)
C11 C12 H12 118.9
C13 C12 H12 118.9
C12 C13 C8 117.3(3)
C12 C13 C14 124.1(4)
C8 C13 C14 118.6(4)
N1 C14 C1 111.3(3)
N1 C14 C13 130.9(3)
C1 C14 C13 117.8(3)
C20 C15 C16 122.0(4)
C20 C15 N1 119.4(3)
C16 C15 N1 118.6(3)
C15 C16 C17 116.5(4)
C15 C16 C21 124.2(3)
C17 C16 C21 119.2(4)
C18 C17 C16 122.4(4)
C18 C17 H17 118.8
C16 C17 H17 118.8
C19 C18 C17 119.5(4)
C19 C18 H18 120.2
C17 C18 H18 120.2
C18 C19 C20 122.7(5)
C18 C19 H19 118.7
C20 C19 H19 118.7
C19 C20 C15 116.9(4)
C19 C20 C24 119.1(4)
C15 C20 C24 124.0(3)
C16 C21 C23 111.7(4)
C16 C21 C22 112.1(4)
C23 C21 C22 109.4(4)
C16 C21 H21 107.8
C23 C21 H21 107.8
C22 C21 H21 107.8
C21 C22 H22A 109.5
C21 C22 H22B 109.5
H22A C22 H22B 109.5
C21 C22 H22C 109.5
H22A C22 H22C 109.5
H22B C22 H22C 109.5
C21 C23 H23A 109.5
C21 C23 H23B 109.5
H23A C23 H23B 109.5
C21 C23 H23C 109.5
H23A C23 H23C 109.5
H23B C23 H23C 109.5
C20 C24 C25 111.1(4)
C20 C24 C26 111.0(4)
C25 C24 C26 110.9(4)
C20 C24 H24 107.9
C25 C24 H24 107.9
C26 C24 H24 107.9
C24 C25 H25A 109.5
C24 C25 H25B 109.5
H25A C25 H25B 109.5
C24 C25 H25C 109.5
H25A C25 H25C 109.5
H25B C25 H25C 109.5
C24 C26 H26A 109.5
C24 C26 H26B 109.5
H26A C26 H26B 109.5
C24 C26 H26C 109.5
H26A C26 H26C 109.5
H26B C26 H26C 109.5
O3 C27 C28 106.7(4)
O3 C27 H27A 110.4
C28 C27 H27A 110.4
O3 C27 H27B 110.4
C28 C27 H27B 110.4
H27A C27 H27B 108.6
C27 C28 C29 106.9(4)
C27 C28 H28A 110.3
C29 C28 H28A 110.3
C27 C28 H28B 110.3
C29 C28 H28B 110.3
H28A C28 H28B 108.6
C28 C29 C30 103.2(5)
C28 C29 H29A 111.1
C30 C29 H29A 111.1
C28 C29 H29B 111.1
C30 C29 H29B 111.1
H29A C29 H29B 109.1
O3 C30 C29 103.0(4)
O3 C30 H30A 111.2
C29 C30 H30A 111.2
O3 C30 H30B 111.2
C29 C30 H30B 111.2
H30A C30 H30B 109.1
O2 C31 C32 105.6(4)
O2 C31 H31A 110.6
C32 C31 H31A 110.6
O2 C31 H31B 110.6
C32 C31 H31B 110.6
H31A C31 H31B 108.8
C33 C32 C31 106.1(4)
C33 C32 H32A 110.5
C31 C32 H32A 110.5
C33 C32 H32B 110.5
C31 C32 H32B 110.5
H32A C32 H32B 108.7
C32 C33 C34 104.8(5)
C32 C33 H33A 110.8
C34 C33 H33A 110.8
C32 C33 H33B 110.8
C34 C33 H33B 110.8
H33A C33 H33B 108.9
O2 C34 C33 102.5(4)
O2 C34 H34A 111.3
C33 C34 H34A 111.3
O2 C34 H34B 111.3
C33 C34 H34B 111.3
H34A C34 H34B 109.2
C43 C41 C44 109.3(14)
C43 C41 H41A 109.8
C44 C41 H41A 109.8
C43 C41 H41B 109.8
C44 C41 H41B 109.8
H41A C41 H41B 108.3
O4 C42 C43 101.6(14)
O4 C42 H42A 111.4
C43 C42 H42A 111.4
O4 C42 H42B 111.4
C43 C42 H42B 111.4
H42A C42 H42B 109.3
C41 C43 C42 103.3(12)
C41 C43 H43A 111.1
C42 C43 H43A 111.1
C41 C43 H43B 111.1
C42 C43 H43B 111.1
H43A C43 H43B 109.1
O4 C44 C41 104.9(16)
O4 C44 H44A 110.8
C41 C44 H44A 110.8
O4 C44 H44B 110.8
C41 C44 H44B 110.8
H44A C44 H44B 108.8
O1 Cr1 O2 90.55(9)
O1 Cr1 O3 89.80(10)
O2 Cr1 O3 174.29(11)
O1 Cr1 N1 78.66(11)
O2 Cr1 N1 93.05(10)
O3 Cr1 N1 92.61(10)
O1 Cr1 Cl1 172.99(8)
O2 Cr1 Cl1 90.62(8)
O3 Cr1 Cl1 89.73(8)
N1 Cr1 Cl1 94.38(9)
O1 Cr1 Cl2 90.09(8)
O2 Cr1 Cl2 86.89(7)
O3 Cr1 Cl2 87.40(8)
N1 Cr1 Cl2 168.75(9)
Cl1 Cr1 Cl2 96.87(4)
C14 N1 C15 121.4(3)
C14 N1 Cr1 114.4(2)
C15 N1 Cr1 124.2(2)
C1 O1 Cr1 118.3(2)
C34 O2 C31 107.0(3)
C34 O2 Cr1 120.2(2)
C31 O2 Cr1 122.4(3)
C30 O3 C27 108.4(3)
C30 O3 Cr1 121.6(2)
C27 O3 Cr1 122.3(3)
C44 O4 C42 112.1(18)

loop_
_geom_bond_atom_site_label_1
_geom_bond_atom_site_label_2
_geom_bond_distance
C1 O1 1.302(4)
C1 C2 1.428(5)
C1 C14 1.433(5)
C2 C3 1.395(6)
C2 C7 1.413(5)
C3 C4 1.377(6)
C3 H3 0.9300
C4 C5 1.401(8)
C4 H45 0.9300
C5 C6 1.348(7)
C5 H5 0.9300
C6 C7 1.425(5)
C6 H6 0.9300
C7 C8 1.450(6)
C8 C9 1.411(6)
C8 C13 1.431(5)
C9 C10 1.344(7)
C9 H9 0.9300
C10 C11 1.399(7)
C10 H10 0.9300
C11 C12 1.364(6)
C11 H11 0.9300
C12 C13 1.412(6)
C12 H12 0.9300
C13 C14 1.460(5)
C14 N1 1.349(5)
C15 C20 1.408(5)
C15 C16 1.411(5)
C15 N1 1.455(4)
C16 C17 1.414(6)
C16 C21 1.487(6)
C17 C18 1.363(7)
C17 H17 0.9300
C18 C19 1.360(7)
C18 H18 0.9300
C19 C20 1.403(6)
C19 H19 0.9300
C20 C24 1.503(6)
C21 C23 1.510(7)
C21 C22 1.524(6)
C21 H21 0.9800
C22 H22A 0.9600
C22 H22B 0.9600
C22 H22C 0.9600
C23 H23A 0.9600
C23 H23B 0.9600
C23 H23C 0.9600
C24 C25 1.517(6)
C24 C26 1.520(6)
C24 H24 0.9800
C25 H25A 0.9600
C25 H25B 0.9600
C25 H25C 0.9600
C26 H26A 0.9600
C26 H26B 0.9600
C26 H26C 0.9600
C27 O3 1.461(5)
C27 C28 1.477(7)
C27 H27A 0.9700
C27 H27B 0.9700
C28 C29 1.498(8)
C28 H28A 0.9700
C28 H28B 0.9700
C29 C30 1.532(7)
C29 H29A 0.9700
C29 H29B 0.9700
C30 O3 1.456(5)
C30 H30A 0.9700
C30 H30B 0.9700
C31 O2 1.467(5)
C31 C32 1.510(7)
C31 H31A 0.9700
C31 H31B 0.9700
C32 C33 1.499(9)
C32 H32A 0.9700
C32 H32B 0.9700
C33 C34 1.519(6)
C33 H33A 0.9700
C33 H33B 0.9700
C34 O2 1.461(5)
C34 H34A 0.9700
C34 H34B 0.9700
C41 C43 1.33(2)
C41 C44 1.418(18)
C41 H41A 0.9700
C41 H41B 0.9700
C42 O4 1.383(15)
C42 C43 1.530(16)
C42 H42A 0.9700
C42 H42B 0.9700
C43 H43A 0.9700
C43 H43B 0.9700
C44 O4 1.358(16)
C44 H44A 0.9700
C44 H44B 0.9700
Cl1 Cr1 2.2876(11)
Cl2 Cr1 2.3379(10)
Cr1 O1 1.911(3)
Cr1 O2 2.053(3)
Cr1 O3 2.053(3)
Cr1 N1 2.067(3)

loop_
_geom_torsion_atom_site_label_1
_geom_torsion_atom_site_label_2
_geom_torsion_atom_site_label_3
_geom_torsion_atom_site_label_4
_geom_torsion
O1 C1 C2 C3 0.7(4)
C14 C1 C2 C3 -179.2(3)
O1 C1 C2 C7 179.4(3)
C14 C1 C2 C7 -0.5(4)
C7 C2 C3 C4 0.8(6)
C1 C2 C3 C4 179.4(3)
C2 C3 C4 C5 -0.8(6)
C3 C4 C5 C6 0.2(6)
C4 C5 C6 C7 0.5(6)
C3 C2 C7 C6 -0.1(5)
C1 C2 C7 C6 -178.8(3)
C3 C2 C7 C8 -180.0(3)
C1 C2 C7 C8 1.3(4)
C5 C6 C7 C2 -0.5(5)
C5 C6 C7 C8 179.4(3)
C2 C7 C8 C9 179.8(3)
C6 C7 C8 C9 -0.1(5)
C2 C7 C8 C13 -0.6(5)
C6 C7 C8 C13 179.6(3)
C13 C8 C9 C10 1.7(6)
C7 C8 C9 C10 -178.6(4)
C8 C9 C10 C11 -0.8(8)
C9 C10 C11 C12 0.2(8)
C10 C11 C12 C13 -0.5(8)
C11 C12 C13 C8 1.4(7)
C11 C12 C13 C14 -179.2(4)
C9 C8 C13 C12 -1.9(5)
C7 C8 C13 C12 178.4(3)
C9 C8 C13 C14 178.7(3)
C7 C8 C13 C14 -1.0(5)
O1 C1 C14 N1 -1.2(4)
C2 C1 C14 N1 178.7(3)
O1 C1 C14 C13 179.1(3)
C2 C1 C14 C13 -1.1(4)
C12 C13 C14 N1 2.7(6)
C8 C13 C14 N1 -177.9(3)
C12 C13 C14 C1 -177.6(3)
C8 C13 C14 C1 1.8(4)
C20 C15 C16 C17 2.0(5)
N1 C15 C16 C17 -177.9(3)
C20 C15 C16 C21 -179.8(3)
N1 C15 C16 C21 0.3(5)
C15 C16 C17 C18 -1.2(6)
C21 C16 C17 C18 -179.6(4)
C16 C17 C18 C19 0.5(7)
C17 C18 C19 C20 -0.5(7)
C18 C19 C20 C15 1.2(6)
C18 C19 C20 C24 180.0(4)
C16 C15 C20 C19 -2.0(5)
N1 C15 C20 C19 177.9(3)
C16 C15 C20 C24 179.3(3)
N1 C15 C20 C24 -0.8(5)
C15 C16 C21 C23 130.7(4)
C17 C16 C21 C23 -51.1(5)
C15 C16 C21 C22 -106.1(4)
C17 C16 C21 C22 72.1(5)
C19 C20 C24 C25 -70.3(5)
C15 C20 C24 C25 108.4(4)
C19 C20 C24 C26 53.6(5)
C15 C20 C24 C26 -127.7(4)
O3 C27 C28 C29 -6.7(7)
C27 C28 C29 C30 25.1(7)
C28 C29 C30 O3 -34.0(6)
O2 C31 C32 C33 -4.3(6)
C31 C32 C33 C34 -18.3(7)
C32 C33 C34 O2 34.0(6)
C44 C41 C43 C42 30(2)
O4 C42 C43 C41 -27(2)
C43 C41 C44 O4 -22(2)
C1 C14 N1 C15 179.6(3)
C13 C14 N1 C15 -0.7(5)
C1 C14 N1 Cr1 0.3(3)
C13 C14 N1 Cr1 180.0(3)
C20 C15 N1 C14 -89.7(4)
C16 C15 N1 C14 90.2(4)
C20 C15 N1 Cr1 89.5(3)
C16 C15 N1 Cr1 -90.6(3)
O1 Cr1 N1 C14 0.4(2)
O2 Cr1 N1 C14 90.3(2)
O3 Cr1 N1 C14 -88.9(2)
Cl1 Cr1 N1 C14 -178.8(2)
Cl2 Cr1 N1 C14 0.9(5)
O1 Cr1 N1 C15 -178.9(3)
O2 Cr1 N1 C15 -89.0(3)
O3 Cr1 N1 C15 91.8(3)
Cl1 Cr1 N1 C15 1.9(2)
Cl2 Cr1 N1 C15 -178.4(3)
C2 C1 O1 Cr1 -178.3(2)
C14 C1 O1 Cr1 1.6(3)
O2 Cr1 O1 C1 -94.1(2)
O3 Cr1 O1 C1 91.6(2)
N1 Cr1 O1 C1 -1.1(2)
Cl1 Cr1 O1 C1 5.5(7)
Cl2 Cr1 O1 C1 179.1(2)
C33 C34 O2 C31 -37.6(5)
C33 C34 O2 Cr1 176.8(3)
C32 C31 O2 C34 26.5(5)
C32 C31 O2 Cr1 171.2(3)
O1 Cr1 O2 C34 -5.6(3)
O3 Cr1 O2 C34 87.9(12)
N1 Cr1 O2 C34 -84.3(3)
Cl1 Cr1 O2 C34 -178.7(3)
Cl2 Cr1 O2 C34 84.5(3)
O1 Cr1 O2 C31 -145.8(3)
O3 Cr1 O2 C31 -52.3(12)
N1 Cr1 O2 C31 135.5(3)
Cl1 Cr1 O2 C31 41.1(3)
Cl2 Cr1 O2 C31 -55.7(3)
C29 C30 O3 C27 31.1(6)
C29 C30 O3 Cr1 -178.9(3)
C28 C27 O3 C30 -15.8(6)
C28 C27 O3 Cr1 -165.5(4)
O1 Cr1 O3 C30 -0.3(3)
O2 Cr1 O3 C30 -93.8(12)
N1 Cr1 O3 C30 78.3(3)
Cl1 Cr1 O3 C30 172.7(3)
Cl2 Cr1 O3 C30 -90.4(3)
O1 Cr1 O3 C27 145.6(3)
O2 Cr1 O3 C27 52.1(12)
N1 Cr1 O3 C27 -135.8(3)
Cl1 Cr1 O3 C27 -41.4(3)
Cl2 Cr1 O3 C27 55.5(3)
C41 C44 O4 C42 2.6(19)
C43 C42 O4 C44 14.2(16)
